data_4131992
loop_
_publ_author_name
'Karak, Suvendu'
'Kumar, Sushil'
'Pachfule, Pradip'
'Banerjee, Rahul'

_publ_section_title
;
 Porosity Prediction through Hydrogen Bonding in Covalent Organic
 Frameworks.
;
_journal_issue 15
_journal_name_full 'Journal of the American Chemical Society'
_journal_page_first 5138
_journal_page_last 5145
_journal_paper_doi 10.1021/jacs.7b13558
_journal_volume 140
_journal_year 2018
_chemical_formula_moiety 'C6 H4 N O5 S, C6 H7 Cl N3 O2'
_chemical_formula_sum 'C12 H11 Cl N4 O7 S'
_chemical_formula_weight 390.76
_space_group_crystal_system triclinic
_space_group_IT_number 2
_space_group_name_Hall '-P 1'
_space_group_name_H-M_alt 'P -1'
_atom_sites_solution_hydrogens mixed
_audit_creation_method SHELXL-2016/4
_cell_angle_alpha 74.226(5)
_cell_angle_beta 82.828(4)
_cell_angle_gamma 72.285(4)
_cell_formula_units_Z 2
_cell_length_a 7.3874(4)
_cell_length_b 9.6593(5)
_cell_length_c 11.6166(7)
_cell_measurement_reflns_used 2657
_cell_measurement_temperature 293(2)
_cell_measurement_theta_max 25.00
_cell_measurement_theta_min 3.00
_cell_volume 759.08(8)
_computing_structure_refinement 'SHELXL-2016/4 (Sheldrick, 2016)'
_diffrn_ambient_temperature 293(2)
_diffrn_measured_fraction_theta_full 0.997
_diffrn_measured_fraction_theta_max 0.997
_diffrn_measurement_device_type 'Supernova (Mo) X-ray source'
_diffrn_measurement_method '\w scans'
_diffrn_radiation_type MoK\a
_diffrn_radiation_wavelength 0.71073
_diffrn_reflns_av_R_equivalents 0.0673
_diffrn_reflns_av_unetI/netI 0.0794
_diffrn_reflns_Laue_measured_fraction_full 0.997
_diffrn_reflns_Laue_measured_fraction_max 0.997
_diffrn_reflns_limit_h_max 8
_diffrn_reflns_limit_h_min -8
_diffrn_reflns_limit_k_max 11
_diffrn_reflns_limit_k_min -11
_diffrn_reflns_limit_l_max 13
_diffrn_reflns_limit_l_min -11
_diffrn_reflns_number 4815
_diffrn_reflns_point_group_measured_fraction_full 0.997
_diffrn_reflns_point_group_measured_fraction_max 0.997
_diffrn_reflns_theta_full 24.990
_diffrn_reflns_theta_max 24.990
_diffrn_reflns_theta_min 2.898
_diffrn_source 'fine focus sealed tube'
_exptl_absorpt_coefficient_mu 0.438
_exptl_absorpt_correction_T_max 0.920
_exptl_absorpt_correction_T_min 0.900
_exptl_absorpt_correction_type multi-scan
_exptl_absorpt_process_details crysalispro
_exptl_crystal_colour colorless
_exptl_crystal_density_diffrn 1.710
_exptl_crystal_description block
_exptl_crystal_F_000 400
_exptl_crystal_size_max 0.240
_exptl_crystal_size_mid 0.220
_exptl_crystal_size_min 0.190
_refine_diff_density_max 0.874
_refine_diff_density_min -0.545
_refine_diff_density_rms 0.144
_refine_ls_extinction_method none
_refine_ls_goodness_of_fit_ref 0.981
_refine_ls_hydrogen_treatment constr
_refine_ls_matrix_type full
_refine_ls_number_parameters 228
_refine_ls_number_reflns 2657
_refine_ls_number_restraints 1
_refine_ls_restrained_S_all 0.984
_refine_ls_R_factor_all 0.0896
_refine_ls_R_factor_gt 0.0720
_refine_ls_shift/su_max 0.000
_refine_ls_shift/su_mean 0.000
_refine_ls_structure_factor_coef Fsqd
_refine_ls_weighting_details 'w=1/[\s^2^(Fo^2^)+(0.1645P)^2^] where P=(Fo^2^+2Fc^2^)/3'
_refine_ls_weighting_scheme calc
_refine_ls_wR_factor_gt 0.2019
_refine_ls_wR_factor_ref 0.2270
_reflns_Friedel_coverage 0.000
_reflns_number_gt 2012
_reflns_number_total 2657
_reflns_threshold_expression 'I > 2\s(I)'
_cod_data_source_file ja7b13558_si_004.cif
_cod_data_source_block NBSA-Pa-Cl-NO2
_cod_database_code 4131992
_shelx_shelxl_version_number 2016/4
_shelx_space_group_comment
;
The symmetry employed for this shelxl refinement is uniquely defined
by the following loop, which should always be used as a source of
symmetry information in preference to the above space-group names.
They are only intended as comments.
;
_shelx_estimated_absorpt_t_min 0.902
_shelx_estimated_absorpt_t_max 0.921

loop_
_space_group_symop_operation_xyz
'x, y, z'
'-x, -y, -z'

loop_
_atom_site_label
_atom_site_type_symbol
_atom_site_fract_x
_atom_site_fract_y
_atom_site_fract_z
_atom_site_U_iso_or_equiv
_atom_site_adp_type
_atom_site_occupancy
_atom_site_site_symmetry_order
_atom_site_calc_flag
_atom_site_refinement_flags_posn
_atom_site_refinement_flags_adp
C1 C 0.3901(5) 0.8906(4) 0.6970(3) 0.0298(9) Uani 1 1 d . .
C2 C 0.2800(5) 1.0016(5) 0.6106(4) 0.0368(10) Uani 1 1 d . .
H2 H 0.230447 1.098809 0.620047 0.044 Uiso 1 1 calc R U
C3 C 0.2445(5) 0.9656(5) 0.5093(4) 0.0393(10) Uani 1 1 d . .
H3 H 0.169786 1.038223 0.450261 0.047 Uiso 1 1 calc R U
C4 C 0.3217(5) 0.8204(5) 0.4973(4) 0.0337(9) Uani 1 1 d . .
C5 C 0.4401(6) 0.7099(5) 0.5807(4) 0.0392(10) Uani 1 1 d . .
H5 H 0.496073 0.614321 0.568955 0.047 Uiso 1 1 calc R U
C6 C 0.4719(5) 0.7464(4) 0.6812(4) 0.0357(10) Uani 1 1 d . .
H6 H 0.548819 0.674019 0.739375 0.043 Uiso 1 1 calc R U
C7 C 0.9124(5) 0.4176(5) 0.2247(3) 0.0332(9) Uani 1 1 d . .
C8 C 0.7818(5) 0.5212(4) 0.1406(4) 0.0323(9) Uani 1 1 d . .
C9 C 0.7648(5) 0.4765(4) 0.0379(4) 0.0331(9) Uani 1 1 d . .
H9 H 0.680454 0.541298 -0.019537 0.040 Uiso 1 1 calc R U
C10 C 0.8703(5) 0.3390(4) 0.0206(3) 0.0268(8) Uani 1 1 d . .
C11 C 0.9994(4) 0.2392(4) 0.1039(3) 0.0264(8) Uani 1 1 d . .
C12 C 1.0188(5) 0.2778(5) 0.2050(3) 0.0301(9) Uani 1 1 d . .
H12 H 1.103309 0.210974 0.261549 0.036 Uiso 1 1 calc R U
N1 N 0.2731(5) 0.7820(5) 0.3939(3) 0.0455(10) Uani 1 1 d . .
N2 N 0.6781(5) 0.6603(4) 0.1489(4) 0.0505(10) Uani 1 1 d D .
H2A H 0.568659 0.683755 0.118077 0.061 Uiso 1 1 d DR U
H2B H 0.659892 0.661494 0.223654 0.061 Uiso 1 1 d R U
N3 N 1.1068(4) 0.0913(3) 0.0884(3) 0.0303(8) Uani 1 1 d . .
H3A H 1.138674 0.097061 0.011178 0.036 Uiso 1 1 calc R U
H3B H 1.035791 0.028329 0.114833 0.036 Uiso 1 1 calc R U
H3C H 1.211672 0.058093 0.129829 0.036 Uiso 1 1 calc R U
N4 N 0.9369(5) 0.4466(5) 0.3382(3) 0.0518(11) Uani 1 1 d . .
O1 O 0.1444(4) 0.8733(4) 0.3316(3) 0.0556(9) Uani 1 1 d . .
O2 O 0.3593(5) 0.6606(5) 0.3741(3) 0.0683(11) Uani 1 1 d . .
O3 O 0.5105(4) 0.7964(3) 0.9126(3) 0.0476(8) Uani 1 1 d . .
O4 O 0.5401(4) 1.0357(3) 0.7972(3) 0.0446(8) Uani 1 1 d . .
O5 O 0.2291(3) 1.0091(3) 0.8709(2) 0.0378(7) Uani 1 1 d . .
O6 O 1.0446(6) 0.3495(5) 0.4062(3) 0.0843(14) Uani 1 1 d . .
O7 O 0.8473(6) 0.5659(5) 0.3564(4) 0.0792(13) Uani 1 1 d . .
S1 S 0.42086(11) 0.93560(10) 0.83031(8) 0.0284(4) Uani 1 1 d . .
CL1 Cl 0.84434(14) 0.29363(12) -0.11028(9) 0.0412(4) Uani 1 1 d . .

loop_
_atom_site_aniso_label
_atom_site_aniso_U_11
_atom_site_aniso_U_22
_atom_site_aniso_U_33
_atom_site_aniso_U_23
_atom_site_aniso_U_13
_atom_site_aniso_U_12
C1 0.0232(17) 0.037(2) 0.030(2) -0.0144(18) -0.0043(15) -0.0036(16)
C2 0.034(2) 0.038(2) 0.035(2) -0.0075(19) -0.0032(17) -0.0058(18)
C3 0.040(2) 0.048(3) 0.025(2) -0.0025(19) -0.0119(17) -0.007(2)
C4 0.0322(19) 0.047(2) 0.026(2) -0.0120(18) 0.0003(16) -0.0159(18)
C5 0.044(2) 0.036(2) 0.037(2) -0.0116(19) -0.0052(18) -0.0075(18)
C6 0.040(2) 0.031(2) 0.033(2) -0.0065(18) -0.0085(18) -0.0042(18)
C7 0.037(2) 0.044(2) 0.025(2) -0.0165(18) -0.0023(16) -0.0129(18)
C8 0.0302(19) 0.034(2) 0.033(2) -0.0104(18) -0.0004(16) -0.0079(17)
C9 0.0310(19) 0.035(2) 0.033(2) -0.0060(18) -0.0134(16) -0.0065(17)
C10 0.0270(18) 0.034(2) 0.0227(19) -0.0081(16) -0.0065(15) -0.0109(16)
C11 0.0203(17) 0.032(2) 0.0273(19) -0.0093(16) -0.0048(14) -0.0043(15)
C12 0.0303(19) 0.038(2) 0.0232(19) -0.0084(17) -0.0072(15) -0.0089(17)
N1 0.050(2) 0.068(3) 0.0265(19) -0.017(2) 0.0020(17) -0.026(2)
N2 0.053(2) 0.049(2) 0.049(2) -0.025(2) -0.0105(18) 0.0018(18)
N3 0.0284(15) 0.0372(18) 0.0283(17) -0.0125(14) -0.0087(13) -0.0069(14)
N4 0.056(2) 0.052(3) 0.042(2) -0.019(2) -0.001(2) -0.002(2)
O1 0.0468(17) 0.091(3) 0.0317(17) -0.0200(18) -0.0102(14) -0.0154(17)
O2 0.094(3) 0.069(2) 0.048(2) -0.030(2) -0.0128(19) -0.013(2)
O3 0.0597(19) 0.0438(18) 0.0321(16) -0.0073(14) -0.0169(14) -0.0003(15)
O4 0.0376(15) 0.0550(19) 0.0479(18) -0.0186(16) -0.0074(14) -0.0154(14)
O5 0.0299(14) 0.0535(18) 0.0349(15) -0.0227(14) -0.0004(11) -0.0087(12)
O6 0.106(3) 0.097(3) 0.048(2) -0.033(2) -0.042(2) 0.001(3)
O7 0.100(3) 0.080(3) 0.058(2) -0.046(2) -0.026(2) 0.009(2)
S1 0.0249(6) 0.0346(6) 0.0261(6) -0.0099(4) -0.0057(4) -0.0048(4)
CL1 0.0484(7) 0.0492(7) 0.0299(6) -0.0148(5) -0.0143(5) -0.0098(5)

loop_
_atom_type_symbol
_atom_type_description
_atom_type_scat_dispersion_real
_atom_type_scat_dispersion_imag
_atom_type_scat_source
C C 0.0033 0.0016 'International Tables Vol C Tables 4.2.6.8 and 6.1.1.4'
H H 0.0000 0.0000 'International Tables Vol C Tables 4.2.6.8 and 6.1.1.4'
N N 0.0061 0.0033 'International Tables Vol C Tables 4.2.6.8 and 6.1.1.4'
O O 0.0106 0.0060 'International Tables Vol C Tables 4.2.6.8 and 6.1.1.4'
S S 0.1246 0.1234 'International Tables Vol C Tables 4.2.6.8 and 6.1.1.4'
Cl Cl 0.1484 0.1585 'International Tables Vol C Tables 4.2.6.8 and 6.1.1.4'

loop_
_geom_angle_atom_site_label_1
_geom_angle_atom_site_label_2
_geom_angle_atom_site_label_3
_geom_angle
C2 C1 C6 121.0(3)
C2 C1 S1 118.2(3)
C6 C1 S1 120.8(3)
C3 C2 C1 118.9(4)
C2 C3 C4 119.2(4)
C5 C4 C3 122.4(4)
C5 C4 N1 119.1(4)
C3 C4 N1 118.5(4)
C4 C5 C6 117.8(4)
C5 C6 C1 120.6(4)
C12 C7 C8 121.0(3)
C12 C7 N4 116.7(3)
C8 C7 N4 122.2(3)
N2 C8 C9 117.7(4)
N2 C8 C7 125.7(4)
C9 C8 C7 116.6(3)
C10 C9 C8 121.4(3)
C9 C10 C11 121.1(3)
C9 C10 CL1 118.5(3)
C11 C10 CL1 120.3(3)
C12 C11 C10 119.3(3)
C12 C11 N3 119.1(3)
C10 C11 N3 121.5(3)
C11 C12 C7 120.6(3)
O2 N1 O1 123.0(4)
O2 N1 C4 118.8(4)
O1 N1 C4 118.2(4)
O6 N4 O7 124.9(4)
O6 N4 C7 117.5(4)
O7 N4 C7 117.6(4)
O3 S1 O4 112.13(18)
O3 S1 O5 113.43(18)
O4 S1 O5 112.25(17)
O3 S1 C1 106.85(17)
O4 S1 C1 106.50(18)
O5 S1 C1 105.02(15)

loop_
_geom_bond_atom_site_label_1
_geom_bond_atom_site_label_2
_geom_bond_distance
C1 C2 1.381(5)
C1 C6 1.392(5)
C1 S1 1.776(4)
C2 C3 1.389(6)
C3 C4 1.382(6)
C4 C5 1.388(6)
C4 N1 1.463(5)
C5 C6 1.373(6)
C7 C12 1.403(6)
C7 C8 1.415(5)
C7 N4 1.464(5)
C8 N2 1.351(5)
C8 C9 1.407(5)
C9 C10 1.373(5)
C10 C11 1.393(5)
C10 CL1 1.740(3)
C11 C12 1.360(5)
C11 N3 1.455(4)
N1 O2 1.220(5)
N1 O1 1.233(5)
N4 O6 1.199(5)
N4 O7 1.202(5)
O3 S1 1.441(3)
O4 S1 1.446(3)
O5 S1 1.461(3)

loop_
_geom_torsion_atom_site_label_1
_geom_torsion_atom_site_label_2
_geom_torsion_atom_site_label_3
_geom_torsion_atom_site_label_4
_geom_torsion
C6 C1 C2 C3 2.9(6)
S1 C1 C2 C3 -175.9(3)
C1 C2 C3 C4 -0.6(6)
C2 C3 C4 C5 -2.6(6)
C2 C3 C4 N1 176.2(3)
C3 C4 C5 C6 3.5(6)
N1 C4 C5 C6 -175.3(3)
C4 C5 C6 C1 -1.2(6)
C2 C1 C6 C5 -2.0(6)
S1 C1 C6 C5 176.7(3)
C12 C7 C8 N2 -177.4(4)
N4 C7 C8 N2 5.6(6)
C12 C7 C8 C9 0.2(6)
N4 C7 C8 C9 -176.8(4)
N2 C8 C9 C10 177.7(4)
C7 C8 C9 C10 -0.1(6)
C8 C9 C10 C11 -0.5(6)
C8 C9 C10 CL1 -178.8(3)
C9 C10 C11 C12 1.1(6)
CL1 C10 C11 C12 179.3(3)
C9 C10 C11 N3 177.8(3)
CL1 C10 C11 N3 -4.0(5)
C10 C11 C12 C7 -1.0(6)
N3 C11 C12 C7 -177.8(3)
C8 C7 C12 C11 0.4(6)
N4 C7 C12 C11 177.5(4)
C5 C4 N1 O2 -10.7(6)
C3 C4 N1 O2 170.5(4)
C5 C4 N1 O1 168.2(4)
C3 C4 N1 O1 -10.6(6)
C12 C7 N4 O6 -0.3(6)
C8 C7 N4 O6 176.7(4)
C12 C7 N4 O7 179.8(4)
C8 C7 N4 O7 -3.1(6)
C2 C1 S1 O3 169.9(3)
C6 C1 S1 O3 -8.8(4)
C2 C1 S1 O4 -70.1(3)
C6 C1 S1 O4 111.2(3)
C2 C1 S1 O5 49.2(4)
C6 C1 S1 O5 -129.6(3)
